data_4061637
loop_
_publ_author_name
'Wiliam J. Evans'

_publ_section_title
;
Synthesis and Structure of the Tetramethylcyclopentadienyl
Uranium Metallocenes, (C5Me4H)2UMe2, (C5Me4H)2UMeCl,
[(C5Me4H)2U][(&#x00B5;-Ph)2BPh2], and [(C5Me4)SiMe2(CH2CH=CH2)]2UI(THF)
;
_journal_name_full Organometallics
_journal_paper_doi 10.1021/om050462r
_journal_year 2005
_chemical_formula_sum 'C20 H32 U'
_chemical_formula_weight 510.49
_space_group_IT_number 15
_symmetry_cell_setting monoclinic
_symmetry_space_group_name_Hall '-C 2yc'
_symmetry_space_group_name_H-M 'C 1 2/c 1'
_cell_angle_alpha 90.00
_cell_angle_beta 123.680(2)
_cell_angle_gamma 90.00
_cell_formula_units_Z 4
_cell_length_a 20.538(2)
_cell_length_b 6.9493(8)
_cell_length_c 16.1938(19)
_cell_measurement_temperature 163(2)
_cell_volume 1923.3(4)
_diffrn_ambient_temperature 163(2)
_exptl_crystal_density_diffrn 1.763
_cod_depositor_comments
;
The following automatic conversions were performed:
'_symmetry_cell_setting' value 'Monoclinic' changed to 'monoclinic'
according to '/home/saulius/struct/CIF-dictionaries/cif_core.dic'
dictionary named 'cif_core.dic' version 2.4.1 from 2010-06-29.

Automatic conversion script
Id: cif_fix_enum 1527 2010-12-29 10:47:43Z saulius 
;
_cod_original_sg_symbol_H-M 'C 2/c'
_cod_database_code 4061637

loop_
_symmetry_equiv_pos_as_xyz
'x, y, z'
'-x, y, -z+1/2'
'x+1/2, y+1/2, z'
'-x+1/2, y+1/2, -z+1/2'
'-x, -y, -z'
'x, -y, z-1/2'
'-x+1/2, -y+1/2, -z'
'x+1/2, -y+1/2, z-1/2'

loop_
_atom_site_label
_atom_site_type_symbol
_atom_site_fract_x
_atom_site_fract_y
_atom_site_fract_z
_atom_site_U_iso_or_equiv
_atom_site_adp_type
_atom_site_occupancy
_atom_site_symmetry_multiplicity
_atom_site_calc_flag
_atom_site_refinement_flags
_atom_site_disorder_assembly
_atom_site_disorder_group
U1 U 0.5000 0.378943(14) 0.2500 0.01978(4) Uani 1 2 d S . .
C1 C 0.39895(14) 0.1856(3) 0.08115(17) 0.0277(5) Uani 1 1 d . . .
C2 C 0.36039(15) 0.3606(4) 0.06589(19) 0.0330(5) Uani 1 1 d . . .
C3 C 0.33804(15) 0.3739(4) 0.1346(2) 0.0372(6) Uani 1 1 d . . .
C4 C 0.36253(15) 0.2045(4) 0.19184(18) 0.0327(5) Uani 1 1 d . . .
C5 C 0.40057(15) 0.0871(3) 0.15906(18) 0.0291(5) Uani 1 1 d . . .
H5A H 0.4137 -0.0521 0.1758 0.035 Uiso 1 1 calc R . .
C6 C 0.4325(2) 0.1112(4) 0.0247(2) 0.0463(7) Uani 1 1 d . . .
H6A H 0.3897 0.0753 -0.0426 0.069 Uiso 1 1 calc R . .
H6B H 0.4651 -0.0019 0.0588 0.069 Uiso 1 1 calc R . .
H6C H 0.4644 0.2117 0.0214 0.069 Uiso 1 1 calc R . .
C7 C 0.33805(19) 0.5033(5) -0.0162(2) 0.0557(9) Uani 1 1 d . . .
H7A H 0.2825 0.4880 -0.0689 0.084 Uiso 1 1 calc R . .
H7B H 0.3697 0.4800 -0.0434 0.084 Uiso 1 1 calc R . .
H7C H 0.3474 0.6344 0.0104 0.084 Uiso 1 1 calc R . .
C8 C 0.28871(19) 0.5330(6) 0.1359(3) 0.0718(12) Uani 1 1 d . . .
H8A H 0.2350 0.5217 0.0776 0.108 Uiso 1 1 calc R . .
H8B H 0.3104 0.6579 0.1347 0.108 Uiso 1 1 calc R . .
H8C H 0.2887 0.5230 0.1963 0.108 Uiso 1 1 calc R . .
C9 C 0.3491(2) 0.1517(6) 0.2717(3) 0.0612(10) Uani 1 1 d . . .
H9A H 0.2928 0.1401 0.2425 0.092 Uiso 1 1 calc R . .
H9B H 0.3710 0.2521 0.3228 0.092 Uiso 1 1 calc R . .
H9C H 0.3747 0.0287 0.3017 0.092 Uiso 1 1 calc R . .
C10 C 0.52603(18) 0.6015(3) 0.1562(2) 0.0363(6) Uani 1 1 d . . .
H10A H 0.5756 0.6683 0.2014 0.054 Uiso 1 1 calc R . .
H10B H 0.4835 0.6959 0.1229 0.054 Uiso 1 1 calc R . .
H10C H 0.5295 0.5303 0.1066 0.054 Uiso 1 1 calc R . .

loop_
_atom_site_aniso_label
_atom_site_aniso_U_11
_atom_site_aniso_U_22
_atom_site_aniso_U_33
_atom_site_aniso_U_23
_atom_site_aniso_U_13
_atom_site_aniso_U_12
U1 0.02228(6) 0.01824(6) 0.02220(6) 0.000 0.01445(5) 0.000
C1 0.0328(12) 0.0297(11) 0.0246(10) -0.0060(9) 0.0183(9) -0.0088(9)
C2 0.0260(11) 0.0373(13) 0.0276(11) 0.0029(10) 0.0097(9) -0.0028(10)
C3 0.0218(10) 0.0437(15) 0.0441(14) -0.0114(11) 0.0172(10) -0.0016(10)
C4 0.0303(12) 0.0439(14) 0.0329(12) -0.0097(10) 0.0231(10) -0.0152(10)
C5 0.0338(12) 0.0256(11) 0.0302(11) -0.0041(9) 0.0193(10) -0.0106(9)
C6 0.0593(19) 0.0534(19) 0.0462(16) -0.0192(13) 0.0418(15) -0.0171(14)
C7 0.0411(16) 0.0548(19) 0.0408(16) 0.0202(14) 0.0037(13) -0.0023(14)
C8 0.0265(14) 0.076(3) 0.098(3) -0.031(2) 0.0253(17) 0.0094(15)
C9 0.064(2) 0.095(3) 0.0478(17) -0.0225(17) 0.0448(17) -0.040(2)
C10 0.0426(14) 0.0298(13) 0.0400(14) 0.0067(10) 0.0251(12) -0.0038(10)

loop_
_geom_bond_atom_site_label_1
_geom_bond_atom_site_label_2
_geom_bond_distance
_geom_bond_site_symmetry_2
_geom_bond_publ_flag
U1 Cnt 2.444 . ?
U1 C10 2.426(2) . ?
U1 C5 2.668(2) . ?
U1 C1 2.701(2) . ?
U1 C4 2.716(2) . ?
U1 C2 2.765(2) . ?
U1 C3 2.768(3) . ?
C1 C2 1.396(4) . ?
C1 C5 1.419(3) . ?
C1 C6 1.508(4) . ?
C2 C3 1.422(4) . ?
C2 C7 1.512(4) . ?
C3 C4 1.407(4) . ?
C3 C8 1.508(4) . ?
C4 C5 1.421(4) . ?
C4 C9 1.510(4) . ?
